data_7122808
loop_
_publ_author_name
'Xing, Xiu-Shuang'
'Fu, Zhi-Hua'
'Zhang, Ning-Ning'
'Yu, Xiao-Qing'
'Wang, Ming-Sheng'
'Guo, Guo-Cong'

_publ_section_title
;
 High proton conduction in an excellent water-stable gadolinium
 metal-organic framework.
;
_journal_name_full 'Chemical communications (Cambridge, England)'
_journal_paper_doi 10.1039/c8cc08700h
_journal_year 2019
_chemical_formula_moiety 'C56 H42 Gd3 N8 O39'
_chemical_formula_sum 'C56 H42 Gd3 N8 O39'
_chemical_formula_weight 1922.72
_chemical_properties_physical Light-sensitive
_space_group_crystal_system cubic
_space_group_IT_number 220
_space_group_name_Hall 'I -4bd 2c 3'
_space_group_name_H-M_alt 'I -4 3 d'
_symmetry_space_group_name_Hall 'I -4bd 2c 3'
_symmetry_space_group_name_H-M 'I -4 3 d'
_atom_sites_solution_hydrogens geom
_atom_sites_solution_primary direct
_atom_sites_solution_secondary difmap
_audit_creation_method SHELXL-2014/7
_audit_update_record
;
2018-10-23 deposited with the CCDC.
2019-01-04 downloaded from the CCDC.
;
_cell_angle_alpha 90
_cell_angle_beta 90
_cell_angle_gamma 90
_cell_formula_units_Z 8
_cell_length_a 24.9640(3)
_cell_length_b 24.9640(3)
_cell_length_c 24.9640(3)
_cell_measurement_reflns_used 9963
_cell_measurement_temperature 100(2)
_cell_measurement_theta_max 26.29
_cell_measurement_theta_min 2.58
_cell_volume 15557.6(3)
_computing_cell_refinement 'Bruker SAINT'
_computing_data_collection 'Bruker APEX2'
_computing_data_reduction 'Bruker SAINT'
_computing_molecular_graphics 'Bruker SHELXTL'
_computing_publication_material 'Bruker SHELXTL'
_computing_structure_refinement 'SHELXL-2014/7 (Sheldrick, 2014)'
_computing_structure_solution 'SHELXL-2014/7 (Sheldrick, 2014)'
_diffrn_ambient_temperature 100(2)
_diffrn_measured_fraction_theta_full 0.996
_diffrn_measured_fraction_theta_max 0.996
_diffrn_measurement_device_type 'Bruker APEX-II CCD'
_diffrn_measurement_method '\f and \w scans'
_diffrn_radiation_type MoK\a
_diffrn_radiation_wavelength 0.71073
_diffrn_reflns_av_R_equivalents 0.0623
_diffrn_reflns_av_unetI/netI 0.0132
_diffrn_reflns_Laue_measured_fraction_full 0.996
_diffrn_reflns_Laue_measured_fraction_max 0.996
_diffrn_reflns_limit_h_max 31
_diffrn_reflns_limit_h_min -31
_diffrn_reflns_limit_k_max 31
_diffrn_reflns_limit_k_min -31
_diffrn_reflns_limit_l_max 31
_diffrn_reflns_limit_l_min -31
_diffrn_reflns_number 129624
_diffrn_reflns_point_group_measured_fraction_full 0.997
_diffrn_reflns_point_group_measured_fraction_max 0.998
_diffrn_reflns_theta_full 25.242
_diffrn_reflns_theta_max 26.347
_diffrn_reflns_theta_min 2.580
_exptl_absorpt_coefficient_mu 2.622
_exptl_absorpt_correction_type none
_exptl_crystal_colour 'Bright yellow'
_exptl_crystal_density_diffrn 1.642
_exptl_crystal_description prismatic
_exptl_crystal_F_000 7504
_exptl_crystal_preparation 'Proton conduction'
_exptl_crystal_size_max 0.057
_exptl_crystal_size_mid 0.031
_exptl_crystal_size_min 0.025
_refine_diff_density_max 0.726
_refine_diff_density_min -0.489
_refine_diff_density_rms 0.113
_refine_ls_abs_structure_details
;
 Flack x determined using 1184 quotients [(I+)-(I-)]/[(I+)+(I-)]
 (Parsons, Flack and Wagner, Acta Cryst. B69 (2013) 249-259).
;
_refine_ls_abs_structure_Flack 0.000(4)
_refine_ls_extinction_method none
_refine_ls_goodness_of_fit_ref 0.997
_refine_ls_hydrogen_treatment constr
_refine_ls_matrix_type full
_refine_ls_number_parameters 175
_refine_ls_number_reflns 2643
_refine_ls_number_restraints 6
_refine_ls_restrained_S_all 0.998
_refine_ls_R_factor_all 0.0231
_refine_ls_R_factor_gt 0.0226
_refine_ls_shift/su_max 0.000
_refine_ls_shift/su_mean 0.000
_refine_ls_structure_factor_coef Fsqd
_refine_ls_weighting_details 'w=1/[\s^2^(Fo^2^)+(0.0544P)^2^+27.2780P] where P=(Fo^2^+2Fc^2^)/3'
_refine_ls_weighting_scheme calc
_refine_ls_wR_factor_gt 0.0666
_refine_ls_wR_factor_ref 0.0671
_reflns_Friedel_coverage 0.868
_reflns_Friedel_fraction_full 0.999
_reflns_Friedel_fraction_max 0.999
_reflns_number_gt 2595
_reflns_number_total 2643
_reflns_threshold_expression 'I > 2\s(I)'
_cod_data_source_file c8cc08700h2.cif
_cod_data_source_block a
_cod_original_cell_volume 15557.6(6)
_cod_database_code 7122808
_shelx_shelxl_version_number 2014/7
_shelx_space_group_comment
;
The symmetry employed for this shelxl refinement is uniquely defined
by the following loop, which should always be used as a source of
symmetry information in preference to the above space-group names.
They are only intended as comments.
;

loop_
_space_group_symop_operation_xyz
'x, y, z'
'-x+1/2, -y, z+1/2'
'-x, y+1/2, -z+1/2'
'x+1/2, -y+1/2, -z'
'z, x, y'
'z+1/2, -x+1/2, -y'
'-z+1/2, -x, y+1/2'
'-z, x+1/2, -y+1/2'
'y, z, x'
'-y, z+1/2, -x+1/2'
'y+1/2, -z+1/2, -x'
'-y+1/2, -z, x+1/2'
'y+1/4, x+1/4, z+1/4'
'-y+1/4, -x+3/4, z+3/4'
'y+3/4, -x+1/4, -z+3/4'
'-y+3/4, x+3/4, -z+1/4'
'x+1/4, z+1/4, y+1/4'
'-x+3/4, z+3/4, -y+1/4'
'-x+1/4, -z+3/4, y+3/4'
'x+3/4, -z+1/4, -y+3/4'
'z+1/4, y+1/4, x+1/4'
'z+3/4, -y+1/4, -x+3/4'
'-z+3/4, y+3/4, -x+1/4'
'-z+1/4, -y+3/4, x+3/4'
'x+1/2, y+1/2, z+1/2'
'-x+1, -y+1/2, z+1'
'-x+1/2, y+1, -z+1'
'x+1, -y+1, -z+1/2'
'z+1/2, x+1/2, y+1/2'
'z+1, -x+1, -y+1/2'
'-z+1, -x+1/2, y+1'
'-z+1/2, x+1, -y+1'
'y+1/2, z+1/2, x+1/2'
'-y+1/2, z+1, -x+1'
'y+1, -z+1, -x+1/2'
'-y+1, -z+1/2, x+1'
'y+3/4, x+3/4, z+3/4'
'-y+3/4, -x+5/4, z+5/4'
'y+5/4, -x+3/4, -z+5/4'
'-y+5/4, x+5/4, -z+3/4'
'x+3/4, z+3/4, y+3/4'
'-x+5/4, z+5/4, -y+3/4'
'-x+3/4, -z+5/4, y+5/4'
'x+5/4, -z+3/4, -y+5/4'
'z+3/4, y+3/4, x+3/4'
'z+5/4, -y+3/4, -x+5/4'
'-z+5/4, y+5/4, -x+3/4'
'-z+3/4, -y+5/4, x+5/4'

loop_
_atom_site_label
_atom_site_type_symbol
_atom_site_fract_x
_atom_site_fract_y
_atom_site_fract_z
_atom_site_U_iso_or_equiv
_atom_site_adp_type
_atom_site_occupancy
_atom_site_site_symmetry_order
_atom_site_calc_flag
_atom_site_refinement_flags_posn
_atom_site_refinement_flags_adp
_atom_site_refinement_flags_occupancy
Gd1 Gd 0.5000 -0.7500 0.03779(2) 0.01374(12) Uani 1 2 d S T P
O1W O 0.3190(10) -0.7726(12) 0.0345(11) 0.072(8) Uani 0.25 1 d . U P
O2W O 0.2500 -0.606(2) 0.0000 0.12(2) Uani 0.25 2 d S T P
O3W O 0.2500 -0.8423(15) 0.0000 0.058(8) Uani 0.25 2 d S T P
C11 C 0.3954(3) -0.6322(2) 0.1213(3) 0.0310(14) Uani 1 1 d . . .
O11 O 0.42359(15) -0.70035(16) 0.18085(16) 0.0232(8) Uani 1 1 d . . .
N11 N 0.4036(3) -0.5228(3) 0.0196(3) 0.0535(18) Uani 1 1 d . . .
C12 C 0.3568(3) -0.6122(3) 0.1558(2) 0.0275(13) Uani 1 1 d . . .
H12A H 0.3462 -0.6322 0.1864 0.033 Uiso 1 1 calc R U .
O12 O 0.43754(16) -0.71189(17) 0.09295(16) 0.0258(8) Uani 1 1 d . . .
C13 C 0.3333(3) -0.5618(3) 0.1451(2) 0.0305(12) Uani 1 1 d . . .
O13 O 0.27814(16) -0.56664(16) 0.22351(16) 0.0255(8) Uani 1 1 d . . .
C14 C 0.3489(3) -0.5332(3) 0.1003(3) 0.0351(14) Uani 1 1 d . . .
H14A H 0.3334 -0.4992 0.0928 0.042 Uiso 1 1 calc R U .
O14 O 0.27115(18) -0.4953(2) 0.17130(18) 0.0340(9) Uani 1 1 d . . .
C15 C 0.3871(3) -0.5547(3) 0.0667(3) 0.0371(14) Uani 1 1 d . . .
O15 O 0.3859(4) -0.4782(3) 0.0155(3) 0.094(3) Uani 1 1 d . . .
C16 C 0.4107(3) -0.6037(3) 0.0754(3) 0.0353(14) Uani 1 1 d . . .
H16A H 0.4364 -0.6178 0.0511 0.042 Uiso 1 1 calc R U .
O16 O 0.4346(3) -0.5438(3) -0.0123(2) 0.0648(18) Uani 1 1 d . . .
C17 C 0.4200(2) -0.6867(2) 0.1325(2) 0.0253(12) Uani 1 1 d . . .
C18 C 0.2914(2) -0.5407(2) 0.1818(2) 0.0248(11) Uani 1 1 d . . .
C21 C 0.3759(3) -0.9396(3) -0.1340(4) 0.054(2) Uani 1 1 d . . .
H21A H 0.3535 -0.9164 -0.1563 0.080 Uiso 1 1 calc R U .
H21B H 0.4015 -0.9588 -0.1567 0.080 Uiso 1 1 calc R U .
H21C H 0.3533 -0.9654 -0.1150 0.080 Uiso 1 1 calc R U .
N21 N 0.4060(3) -0.9060(3) -0.0940(3) 0.041(2) Uani 1 3 d S T P
C22 C 0.4404(4) -0.9404(4) -0.0596(4) 0.087(6) Uani 1 3 d S T P
H22A H 0.4180 -0.9662 -0.0403 0.131 Uiso 0.3333 1 calc R U P
H22B H 0.4662 -0.9597 -0.0820 0.131 Uiso 0.3333 1 calc R U P
H22C H 0.4597 -0.9180 -0.0338 0.131 Uiso 0.3333 1 calc R U P

loop_
_atom_site_aniso_label
_atom_site_aniso_U_11
_atom_site_aniso_U_22
_atom_site_aniso_U_33
_atom_site_aniso_U_23
_atom_site_aniso_U_13
_atom_site_aniso_U_12
Gd1 0.01649(17) 0.01243(16) 0.01229(16) 0.000 0.000 0.00300(15)
O1W 0.036(11) 0.103(17) 0.077(15) 0.054(13) 0.019(10) -0.018(11)
O2W 0.19(6) 0.12(5) 0.06(3) 0.000 -0.04(4) 0.000
O3W 0.042(15) 0.08(2) 0.054(17) 0.000 0.00(2) 0.000
C11 0.033(3) 0.030(3) 0.030(3) -0.001(3) 0.006(3) 0.004(3)
O11 0.0189(18) 0.030(2) 0.0208(19) -0.0001(15) -0.0001(16) 0.0059(16)
N11 0.071(5) 0.041(3) 0.049(4) 0.012(3) 0.026(3) 0.010(3)
C12 0.033(3) 0.029(3) 0.021(3) -0.001(2) 0.008(2) 0.009(2)
O12 0.027(2) 0.028(2) 0.0224(19) -0.0033(16) 0.0062(16) 0.0079(16)
C13 0.035(3) 0.028(3) 0.028(3) -0.003(2) 0.006(2) -0.001(2)
O13 0.025(2) 0.027(2) 0.0250(19) 0.0033(16) 0.0061(15) 0.0084(17)
C14 0.042(3) 0.026(3) 0.037(3) -0.001(3) 0.006(3) 0.003(3)
O14 0.037(2) 0.028(2) 0.037(2) 0.010(2) 0.0170(18) 0.0143(19)
C15 0.044(4) 0.033(3) 0.034(3) 0.001(3) 0.008(3) 0.001(3)
O15 0.135(7) 0.049(4) 0.096(6) 0.037(3) 0.062(5) 0.038(4)
C16 0.036(4) 0.035(3) 0.034(3) -0.001(3) 0.008(3) 0.003(3)
O16 0.082(4) 0.061(4) 0.051(4) 0.011(3) 0.038(3) 0.011(3)
C17 0.023(3) 0.027(3) 0.026(3) -0.002(2) 0.004(2) 0.011(2)
C18 0.027(3) 0.023(3) 0.024(3) -0.003(2) 0.002(2) 0.007(2)
C21 0.032(3) 0.052(4) 0.078(6) -0.025(4) 0.007(4) -0.001(3)
N21 0.041(2) 0.041(2) 0.041(2) -0.005(3) 0.005(3) -0.005(3)
C22 0.087(6) 0.087(6) 0.087(6) 0.025(5) -0.025(5) 0.025(5)

loop_
_atom_type_symbol
_atom_type_description
_atom_type_scat_dispersion_real
_atom_type_scat_dispersion_imag
_atom_type_scat_source
C C 0.0033 0.0016 'International Tables Vol C Tables 4.2.6.8 and 6.1.1.4'
H H 0.0000 0.0000 'International Tables Vol C Tables 4.2.6.8 and 6.1.1.4'
N N 0.0061 0.0033 'International Tables Vol C Tables 4.2.6.8 and 6.1.1.4'
O O 0.0106 0.0060 'International Tables Vol C Tables 4.2.6.8 and 6.1.1.4'
Gd Gd -0.1653 3.9035 'International Tables Vol C Tables 4.2.6.8 and 6.1.1.4'

loop_
_geom_angle_atom_site_label_1
_geom_angle_atom_site_label_2
_geom_angle_atom_site_label_3
_geom_angle
_geom_angle_site_symmetry_1
_geom_angle_site_symmetry_3
O12 Gd1 O12 106.0(2) . 26_534
O12 Gd1 O11 79.95(15) . 39_544
O12 Gd1 O11 77.45(15) 26_534 39_544
O12 Gd1 O11 77.45(15) . 16_435
O12 Gd1 O11 79.95(15) 26_534 16_435
O11 Gd1 O11 142.02(18) 39_544 16_435
O12 Gd1 O13 151.32(14) . 23_545
O12 Gd1 O13 86.42(14) 26_534 23_545
O11 Gd1 O13 128.50(13) 39_544 23_545
O11 Gd1 O13 79.51(13) 16_435 23_545
O12 Gd1 O13 86.42(14) . 46_434
O12 Gd1 O13 151.32(14) 26_534 46_434
O11 Gd1 O13 79.51(13) 39_544 46_434
O11 Gd1 O13 128.50(13) 16_435 46_434
O13 Gd1 O13 94.8(2) 23_545 46_434
O12 Gd1 O14 80.53(16) . 46_434
O12 Gd1 O14 152.31(16) 26_534 46_434
O11 Gd1 O14 130.15(15) 39_544 46_434
O11 Gd1 O14 75.22(14) 16_435 46_434
O13 Gd1 O14 77.26(15) 23_545 46_434
O13 Gd1 O14 53.86(13) 46_434 46_434
O12 Gd1 O14 152.31(16) . 23_545
O12 Gd1 O14 80.53(16) 26_534 23_545
O11 Gd1 O14 75.22(14) 39_544 23_545
O11 Gd1 O14 130.15(15) 16_435 23_545
O13 Gd1 O14 53.86(13) 23_545 23_545
O13 Gd1 O14 77.26(15) 46_434 23_545
O14 Gd1 O14 106.4(2) 46_434 23_545
O12 Gd1 C18 81.96(16) . 46_434
O12 Gd1 C18 172.06(15) 26_534 46_434
O11 Gd1 C18 104.79(16) 39_544 46_434
O11 Gd1 C18 101.80(17) 16_435 46_434
O13 Gd1 C18 86.30(16) 23_545 46_434
O13 Gd1 C18 26.92(16) 46_434 46_434
O14 Gd1 C18 26.95(17) 46_434 46_434
O14 Gd1 C18 92.61(17) 23_545 46_434
O12 Gd1 C18 172.06(16) . 23_545
O12 Gd1 C18 81.96(16) 26_534 23_545
O11 Gd1 C18 101.80(17) 39_544 23_545
O11 Gd1 C18 104.79(16) 16_435 23_545
O13 Gd1 C18 26.92(16) 23_545 23_545
O13 Gd1 C18 86.30(16) 46_434 23_545
O14 Gd1 C18 92.61(17) 46_434 23_545
O14 Gd1 C18 26.95(17) 23_545 23_545
C18 Gd1 C18 90.1(2) 46_434 23_545
C12 C11 C16 121.1(6) . .
C12 C11 C17 119.3(5) . .
C16 C11 C17 119.6(6) . .
C17 O11 Gd1 120.5(3) . 39_544
O15 N11 O16 124.9(7) . .
O15 N11 C15 117.6(7) . .
O16 N11 C15 117.5(6) . .
C11 C12 C13 119.4(5) . .
C11 C12 H12A 120.3 . .
C13 C12 H12A 120.3 . .
C17 O12 Gd1 157.4(4) . .
C14 C13 C12 119.7(6) . .
C14 C13 C18 120.9(6) . .
C12 C13 C18 119.4(5) . .
C18 O13 Gd1 92.9(3) . 47_445
C15 C14 C13 119.1(6) . .
C15 C14 H14A 120.5 . .
C13 C14 H14A 120.5 . .
C18 O14 Gd1 91.7(3) . 47_445
C16 C15 C14 123.1(6) . .
C16 C15 N11 119.0(6) . .
C14 C15 N11 117.9(6) . .
C15 C16 C11 117.6(6) . .
C15 C16 H16A 121.2 . .
C11 C16 H16A 121.2 . .
O12 C17 O11 126.6(5) . .
O12 C17 C11 116.6(5) . .
O11 C17 C11 116.6(5) . .
O13 C18 O14 121.4(5) . .
O13 C18 C13 120.6(5) . .
O14 C18 C13 118.0(5) . .
O13 C18 Gd1 60.1(3) . 47_445
O14 C18 Gd1 61.3(3) . 47_445
C13 C18 Gd1 179.3(5) . 47_445
N21 C21 H21A 109.5 . .
N21 C21 H21B 109.5 . .
H21A C21 H21B 109.5 . .
N21 C21 H21C 109.5 . .
H21A C21 H21C 109.5 . .
H21B C21 H21C 109.5 . .
C22 N21 C21 110.4(6) . 12_444
C22 N21 C21 110.4(6) . 6_544
C21 N21 C21 108.5(6) 12_444 6_544
C22 N21 C21 110.4(6) . .
C21 N21 C21 108.5(6) 12_444 .
C21 N21 C21 108.5(6) 6_544 .
N21 C22 H22A 109.5 . .
N21 C22 H22B 109.5 . .
H22A C22 H22B 109.5 . .
N21 C22 H22C 109.5 . .
H22A C22 H22C 109.5 . .
H22B C22 H22C 109.5 . .

loop_
_geom_bond_atom_site_label_1
_geom_bond_atom_site_label_2
_geom_bond_distance
_geom_bond_site_symmetry_2
Gd1 O12 2.288(4) .
Gd1 O12 2.288(4) 26_534
Gd1 O11 2.406(4) 39_544
Gd1 O11 2.406(4) 16_435
Gd1 O13 2.432(4) 23_545
Gd1 O13 2.432(4) 46_434
Gd1 O14 2.457(4) 46_434
Gd1 O14 2.457(4) 23_545
Gd1 C18 2.800(6) 46_434
Gd1 C18 2.800(6) 23_545
O2W O2W 0.96(11) 46_434
C11 C12 1.386(9) .
C11 C16 1.401(9) .
C11 C17 1.518(8) .
O11 C17 1.259(7) .
O11 Gd1 2.406(4) 39_544
N11 O15 1.203(9) .
N11 O16 1.227(9) .
N11 C15 1.478(9) .
C12 C13 1.414(9) .
C12 H12A 0.9500 .
O12 C17 1.249(7) .
C13 C14 1.383(9) .
C13 C18 1.486(8) .
O13 C18 1.270(7) .
O13 Gd1 2.432(4) 47_445
C14 C15 1.380(9) .
C14 H14A 0.9500 .
O14 C18 1.270(8) .
O14 Gd1 2.457(4) 47_445
C15 C16 1.376(10) .
C16 H16A 0.9500 .
C18 Gd1 2.800(6) 47_445
C21 N21 1.503(9) .
C21 H21A 0.9800 .
C21 H21B 0.9800 .
C21 H21C 0.9800 .
N21 C22 1.49(2) .
N21 C21 1.503(9) 12_444
N21 C21 1.503(9) 6_544
C22 H22A 0.9800 .
C22 H22B 0.9800 .
C22 H22C 0.9800 .
